data_4023947
loop_
_publ_author_name
'Hidenori Murata'
'Paul M. Lahti'

_publ_contact_author_address
;
Department of Chemistry, University of Massachusetts, Amherst, MA 01003 USA
;
_publ_contact_author_email 'lahti@chem.umass.edu '
_publ_contact_author_fax '1-413-545-4490 '
_publ_contact_author_name 'Hidenori Murata, Paul M. Lahti'
_publ_contact_author_phone 1-413-545-4890
_publ_section_title
;
 Synthesis and Oxidation of Triarylamine Derivatives Bearing
 Hydrogen-Bonding Groups
;
_journal_name_full 'Journal of Organic Chemistry'
_journal_page_first 4974
_journal_page_last 4977
_journal_paper_doi 10.1021/jo070318a
_journal_volume 72
_journal_year 2007
_chemical_compound_source 'synthesis as described'
_chemical_formula_moiety 'C22 H19 N1 O6'
_chemical_formula_sum 'C22 H19 N O6'
_chemical_formula_weight 393.38
_chemical_name_systematic
;
 ?
;
_space_group_IT_number 2
_symmetry_cell_setting triclinic
_symmetry_Int_Tables_number 2
_symmetry_space_group_name_Hall '-P 1'
_symmetry_space_group_name_H-M 'P -1'
_atom_sites_solution_hydrogens geom
_atom_sites_solution_primary direct
_atom_sites_solution_secondary difmap
_audit_conform_dict_location ftp://ftp.iucr.org/pub/cif_core.dic
_audit_conform_dict_name cif_core.dic
_audit_conform_dict_version 2.3
_audit_creation_date 2006-09-29T13:37:36-00:00
_audit_creation_method 'WinGX routine CIF_UPDATE'
_cell_angle_alpha 91.8910(10)
_cell_angle_beta 108.2540(10)
_cell_angle_gamma 93.9190(10)
_cell_formula_units_Z 2
_cell_length_a 9.6333(2)
_cell_length_b 10.7971(2)
_cell_length_c 12.4742(3)
_cell_measurement_reflns_used 5221
_cell_measurement_temperature 293
_cell_measurement_theta_max 27.485
_cell_measurement_theta_min 0.998
_cell_measurement_wavelength 0.71073
_cell_volume 1227.26(5)
_computing_cell_refinement 'HKL Scalepack (Otwinowski & Minor 1997)'
_computing_data_collection 'Collect (Nonius BV, 1997-2000)'
_computing_data_reduction 'HKL Denzo and Scalepack (Otwinowski & Minor 1997)'
_computing_molecular_graphics 'Ortep-3 for Windows (Farrugia, 1997)'
_computing_publication_material 'WinGX publication routines (Farrugia, 1999)'
_computing_structure_refinement 'SHELXL-97 (Sheldrick, 1997)'
_computing_structure_solution 'SIR92 (Giacovazzo et al, 1993)'
_diffrn_ambient_temperature 293
_diffrn_detector 'CCD plate'
_diffrn_detector_area_resol_mean 9
_diffrn_measured_fraction_theta_full 0.986
_diffrn_measured_fraction_theta_max 0.986
_diffrn_measurement_device '95mm CCD camera on \k-goniostat'
_diffrn_measurement_device_type KappaCCD
_diffrn_measurement_method 'CCD rotation images, thick slices'
_diffrn_orient_matrix_type 'by Nonius Collect from scalepack cell'
_diffrn_orient_matrix_UB_11 -0.689889E-1
_diffrn_orient_matrix_UB_12 0.92477E-2
_diffrn_orient_matrix_UB_13 0.44694E-1
_diffrn_orient_matrix_UB_21 0.4439E-3
_diffrn_orient_matrix_UB_22 0.909661E-1
_diffrn_orient_matrix_UB_23 -0.127226E-1
_diffrn_orient_matrix_UB_31 -0.852708E-1
_diffrn_orient_matrix_UB_32 -0.169233E-1
_diffrn_orient_matrix_UB_33 -0.706385E-1
_diffrn_radiation_monochromator graphite
_diffrn_radiation_probe x-ray
_diffrn_radiation_type MoK\a
_diffrn_radiation_wavelength 0.71073
_diffrn_reflns_av_R_equivalents 0.0297
_diffrn_reflns_av_unetI/netI 0.056
_diffrn_reflns_limit_h_max 12
_diffrn_reflns_limit_h_min -12
_diffrn_reflns_limit_k_max 13
_diffrn_reflns_limit_k_min -13
_diffrn_reflns_limit_l_max 15
_diffrn_reflns_limit_l_min -15
_diffrn_reflns_number 9842
_diffrn_reflns_theta_full 27.2
_diffrn_reflns_theta_max 27.2
_diffrn_reflns_theta_min 3.79
_diffrn_source 'Enraf Nonius FR590'
_exptl_absorpt_coefficient_mu 0.078
_exptl_absorpt_correction_type none
_exptl_crystal_colour blue
_exptl_crystal_density_diffrn 1.065
_exptl_crystal_density_method 'not measured'
_exptl_crystal_description prism
_exptl_crystal_F_000 412
_exptl_crystal_size_max 2
_exptl_crystal_size_mid 2
_exptl_crystal_size_min 2
_refine_diff_density_max 0.404
_refine_diff_density_min -0.33
_refine_diff_density_rms 0.045
_refine_ls_extinction_coef 0.027(9)
_refine_ls_extinction_expression Fc^*^=kFc[1+0.001xFc^2^\l^3^/sin(2\q)]^-1/4^
_refine_ls_extinction_method SHELXL
_refine_ls_goodness_of_fit_ref 1.042
_refine_ls_hydrogen_treatment noref
_refine_ls_matrix_type full
_refine_ls_number_parameters 319
_refine_ls_number_reflns 5379
_refine_ls_number_restraints 0
_refine_ls_restrained_S_all 1.042
_refine_ls_R_factor_all 0.1332
_refine_ls_R_factor_gt 0.0688
_refine_ls_shift/su_max 0.006
_refine_ls_shift/su_mean 0.001
_refine_ls_structure_factor_coef Fsqd
_refine_ls_weighting_details 'calc w=1/[\s^2^(Fo^2^)+(0.1385P)^2^+0.0617P] where P=(Fo^2^+2Fc^2^)/3'
_refine_ls_weighting_scheme calc
_refine_ls_wR_factor_gt 0.2076
_refine_ls_wR_factor_ref 0.2456
_reflns_number_gt 2788
_reflns_number_total 5379
_reflns_threshold_expression >2sigma(I)
_cod_data_source_file jo070318asi20070215_024952.cif
_cod_data_source_block struct
_cod_original_formula_sum 'C22 H19 N1 O6'
_cod_database_code 4023947

loop_
_symmetry_equiv_pos_as_xyz
'x, y, z'
'-x, -y, -z'

loop_
_atom_site_label
_atom_site_type_symbol
_atom_site_fract_x
_atom_site_fract_y
_atom_site_fract_z
_atom_site_U_iso_or_equiv
_atom_site_adp_type
_atom_site_occupancy
_atom_site_symmetry_multiplicity
_atom_site_calc_flag
_atom_site_refinement_flags
_atom_site_disorder_assembly
_atom_site_disorder_group
O6 O 0.5565(2) -0.39683(16) 0.41219(17) 0.0746(6) Uani 1 1 d . . .
H6 H 0.5243 -0.4673 0.4194 0.112 Uiso 1 1 calc R . .
O5 O 0.5337(2) -0.36789(17) 0.58253(17) 0.0775(6) Uani 1 1 d . . .
O4 O 0.6525(2) 0.04668(18) 0.77842(16) 0.0803(6) Uani 1 1 d . . .
H4 H 0.6299 -0.0282 0.7653 0.12 Uiso 1 1 calc R . .
O2 O 0.9603(2) 0.51742(18) 0.3464(2) 0.0895(7) Uani 1 1 d . . .
O3 O 0.7272(2) 0.20338(17) 0.69403(17) 0.0787(6) Uani 1 1 d . . .
O1 O 0.8318(3) -0.2834(3) -0.02033(19) 0.1093(9) Uani 1 1 d . . .
N1 N 0.7641(2) 0.01752(19) 0.32822(19) 0.0637(6) Uani 1 1 d . . .
C3 C 0.6847(2) 0.0040(2) 0.6002(2) 0.0499(6) Uani 1 1 d . . .
C1 C 0.6312(2) -0.1183(2) 0.5965(2) 0.0513(6) Uani 1 1 d . . .
H1 H 0.6021 -0.1485 0.6558 0.062 Uiso 1 1 calc R . .
C6 C 0.7207(2) -0.0285(2) 0.4172(2) 0.0510(6) Uani 1 1 d . . .
C2 C 0.6214(2) -0.1960(2) 0.5026(2) 0.0495(6) Uani 1 1 d . . .
C4 C 0.6634(2) -0.1518(2) 0.4138(2) 0.0524(6) Uani 1 1 d . . .
H4A H 0.6536 -0.2046 0.351 0.063 Uiso 1 1 calc R . .
C5 C 0.7302(2) 0.0486(2) 0.5122(2) 0.0520(6) Uani 1 1 d . . .
H5 H 0.7675 0.131 0.5165 0.062 Uiso 1 1 calc R . .
C13 C 0.8162(3) 0.1458(2) 0.3327(2) 0.0557(6) Uani 1 1 d . . .
C7 C 0.7787(3) -0.0614(2) 0.2385(2) 0.0587(7) Uani 1 1 d . . .
C19 C 0.5661(3) -0.3276(2) 0.4999(2) 0.0528(6) Uani 1 1 d . . .
C20 C 0.6904(3) 0.0916(2) 0.6963(2) 0.0593(7) Uani 1 1 d . . .
C9 C 0.7129(4) -0.0343(3) 0.1294(3) 0.0810(9) Uani 1 1 d . . .
H9 H 0.6548 0.0324 0.1146 0.097 Uiso 1 1 calc R . .
C14 C 0.9632(3) 0.1791(3) 0.3592(3) 0.0671(7) Uani 1 1 d . . .
H14 H 1.029 0.1179 0.3749 0.08 Uiso 1 1 calc R . .
C18 C 0.9201(3) 0.3933(2) 0.3416(2) 0.0638(7) Uani 1 1 d . . .
C15 C 0.7201(3) 0.2374(3) 0.3094(3) 0.0681(8) Uani 1 1 d . . .
H15 H 0.6198 0.2161 0.2904 0.082 Uiso 1 1 calc R . .
C16 C 1.0158(3) 0.3024(3) 0.3632(3) 0.0715(8) Uani 1 1 d . . .
H16 H 1.1159 0.3233 0.3805 0.086 Uiso 1 1 calc R . .
C17 C 0.7712(3) 0.3599(3) 0.3140(3) 0.0728(8) Uani 1 1 d . . .
H17 H 0.7053 0.421 0.2984 0.087 Uiso 1 1 calc R . .
C8 C 0.8616(3) -0.1629(3) 0.2589(2) 0.0733(8) Uani 1 1 d . . .
H8 H 0.9081 -0.1826 0.3329 0.088 Uiso 1 1 calc R . .
C11 C 0.7304(4) -0.1038(3) 0.0394(3) 0.0856(9) Uani 1 1 d . . .
H11 H 0.6883 -0.0817 -0.0345 0.103 Uiso 1 1 calc R . .
C12 C 0.8107(4) -0.2051(3) 0.0613(3) 0.0763(8) Uani 1 1 d . . .
C22 C 1.1130(4) 0.5546(3) 0.3764(4) 0.1013(12) Uani 1 1 d . . .
H22A H 1.163 0.5247 0.4489 0.152 Uiso 1 1 calc R . .
H22B H 1.1273 0.6437 0.3798 0.152 Uiso 1 1 calc R . .
H22C H 1.1516 0.5204 0.3207 0.152 Uiso 1 1 calc R . .
C10 C 0.8755(4) -0.2350(3) 0.1703(3) 0.0814(9) Uani 1 1 d . . .
H10 H 0.9292 -0.3044 0.1847 0.098 Uiso 1 1 calc R . .
C26 C 0.3374(4) -0.2061(3) 0.0562(3) 0.0889(10) Uani 1 1 d . A .
C21 C 0.7729(7) -0.2548(5) -0.1354(3) 0.159(2) Uani 1 1 d . . .
H21A H 0.7959 -0.3166 -0.1828 0.238 Uiso 1 1 calc R . .
H21B H 0.8146 -0.1746 -0.1461 0.238 Uiso 1 1 calc R . .
H21C H 0.6683 -0.2537 -0.155 0.238 Uiso 1 1 calc R . .
O7A O 0.2985(9) -0.3619(7) 0.1515(6) 0.097(4) Uani 0.319(9) 1 d P A 1
O7B O 0.3511(13) -0.4101(11) 0.0347(14) 0.331(9) Uani 0.681(9) 1 d P A 2
C25 C 0.4280(6) -0.3127(6) 0.0903(8) 0.185(3) Uani 1 1 d . . .
C23 C 0.1919(7) -0.2584(7) -0.0036(6) 0.176(2) Uani 1 1 d . . .
C24 C 0.1843(7) -0.3856(7) 0.0180(10) 0.231(5) Uani 1 1 d . A .

loop_
_atom_site_aniso_label
_atom_site_aniso_U_11
_atom_site_aniso_U_22
_atom_site_aniso_U_33
_atom_site_aniso_U_23
_atom_site_aniso_U_13
_atom_site_aniso_U_12
O6 0.1094(15) 0.0422(10) 0.0798(14) -0.0020(9) 0.0449(11) -0.0112(9)
O5 0.1158(16) 0.0503(11) 0.0779(13) 0.0021(9) 0.0514(12) -0.0140(10)
O4 0.1269(17) 0.0564(12) 0.0661(13) 0.0026(10) 0.0456(12) -0.0057(11)
O2 0.1041(16) 0.0460(11) 0.1149(18) 0.0167(11) 0.0312(13) -0.0071(10)
O3 0.1131(15) 0.0488(11) 0.0823(14) -0.0090(10) 0.0489(12) -0.0183(10)
O1 0.159(2) 0.114(2) 0.0624(14) 0.0027(13) 0.0375(14) 0.0468(17)
N1 0.0923(15) 0.0445(12) 0.0646(14) 0.0028(10) 0.0426(12) -0.0091(10)
C3 0.0538(13) 0.0441(13) 0.0523(14) 0.0037(10) 0.0178(10) 0.0014(10)
C1 0.0576(13) 0.0451(13) 0.0535(14) 0.0072(11) 0.0215(11) -0.0009(10)
C6 0.0560(13) 0.0455(13) 0.0535(14) 0.0075(11) 0.0210(11) -0.0014(10)
C2 0.0528(13) 0.0418(13) 0.0535(14) 0.0069(11) 0.0167(10) 0.0002(10)
C4 0.0593(13) 0.0448(13) 0.0531(14) 0.0013(11) 0.0195(11) -0.0033(10)
C5 0.0600(13) 0.0393(12) 0.0579(15) 0.0037(11) 0.0215(11) -0.0027(10)
C13 0.0691(15) 0.0460(14) 0.0567(15) 0.0068(11) 0.0279(12) -0.0028(11)
C7 0.0729(16) 0.0509(15) 0.0562(16) 0.0047(12) 0.0284(12) -0.0067(12)
C19 0.0625(14) 0.0414(13) 0.0570(15) 0.0018(12) 0.0238(12) -0.0015(10)
C20 0.0683(15) 0.0541(16) 0.0551(15) 0.0036(12) 0.0200(12) 0.0012(12)
C9 0.112(2) 0.0679(19) 0.068(2) 0.0127(15) 0.0310(17) 0.0213(17)
C14 0.0641(16) 0.0530(16) 0.086(2) 0.0145(14) 0.0243(14) 0.0080(12)
C18 0.0768(18) 0.0445(14) 0.0712(18) 0.0127(12) 0.0256(14) -0.0033(12)
C15 0.0593(15) 0.0607(17) 0.090(2) 0.0085(15) 0.0321(14) 0.0018(13)
C16 0.0577(15) 0.0599(17) 0.095(2) 0.0147(15) 0.0222(14) -0.0013(13)
C17 0.0745(18) 0.0525(16) 0.097(2) 0.0169(15) 0.0320(15) 0.0154(13)
C8 0.0836(19) 0.083(2) 0.0539(17) 0.0073(15) 0.0200(14) 0.0207(16)
C11 0.118(2) 0.085(2) 0.0529(17) 0.0134(16) 0.0220(16) 0.0225(19)
C12 0.103(2) 0.076(2) 0.0569(18) 0.0020(15) 0.0336(16) 0.0143(17)
C22 0.110(3) 0.069(2) 0.117(3) 0.0046(19) 0.032(2) -0.0300(19)
C10 0.098(2) 0.090(2) 0.0622(19) 0.0064(16) 0.0287(16) 0.0336(18)
C26 0.104(2) 0.084(2) 0.080(2) -0.0093(18) 0.0366(18) -0.016(2)
C21 0.258(6) 0.167(5) 0.059(2) 0.007(3) 0.046(3) 0.088(5)
O7A 0.122(7) 0.088(6) 0.081(5) -0.011(4) 0.037(4) -0.012(4)
O7B 0.246(11) 0.209(11) 0.50(2) -0.122(12) 0.067(11) 0.059(8)
C25 0.121(4) 0.121(4) 0.311(9) -0.077(5) 0.076(5) -0.008(3)
C23 0.160(5) 0.173(6) 0.161(5) 0.004(4) 0.013(4) -0.042(4)
C24 0.127(5) 0.118(5) 0.391(14) 0.020(6) 0.007(6) -0.029(4)

loop_
_atom_type_symbol
_atom_type_number_in_cell
C 44
H 38
N 2
O 12

loop_
_geom_angle_atom_site_label_1
_geom_angle_atom_site_label_2
_geom_angle_atom_site_label_3
_geom_angle
_geom_angle_site_symmetry_1
_geom_angle_site_symmetry_3
_geom_angle_publ_flag
C19 O6 H6 109.5 . . ?
C20 O4 H4 109.5 . . ?
C18 O2 C22 117.4(2) . . ?
C12 O1 C21 118.4(3) . . ?
C6 N1 C7 122.7(2) . . ?
C6 N1 C13 119.8(2) . . ?
C7 N1 C13 116.93(19) . . ?
C1 C3 C5 120.5(2) . . ?
C1 C3 C20 120.7(2) . . ?
C5 C3 C20 118.8(2) . . ?
C3 C1 C2 118.9(2) . . ?
C3 C1 H1 120.5 . . ?
C2 C1 H1 120.5 . . ?
N1 C6 C4 121.5(2) . . ?
N1 C6 C5 120.8(2) . . ?
C4 C6 C5 117.7(2) . . ?
C4 C2 C1 120.9(2) . . ?
C4 C2 C19 120.4(2) . . ?
C1 C2 C19 118.7(2) . . ?
C2 C4 C6 120.8(2) . . ?
C2 C4 H4A 119.6 . . ?
C6 C4 H4A 119.6 . . ?
C3 C5 C6 121.1(2) . . ?
C3 C5 H5 119.4 . . ?
C6 C5 H5 119.4 . . ?
C14 C13 C15 118.8(2) . . ?
C14 C13 N1 120.3(2) . . ?
C15 C13 N1 120.9(2) . . ?
C9 C7 C8 118.5(3) . . ?
C9 C7 N1 119.3(3) . . ?
C8 C7 N1 122.1(2) . . ?
O5 C19 O6 122.5(2) . . ?
O5 C19 C2 119.8(2) . . ?
O6 C19 C2 117.6(2) . . ?
O3 C20 O4 122.6(2) . . ?
O3 C20 C3 120.0(2) . . ?
O4 C20 C3 117.4(2) . . ?
C7 C9 C11 121.6(3) . . ?
C7 C9 H9 119.2 . . ?
C11 C9 H9 119.2 . . ?
C13 C14 C16 121.2(2) . . ?
C13 C14 H14 119.4 . . ?
C16 C14 H14 119.4 . . ?
O2 C18 C16 124.6(2) . . ?
O2 C18 C17 116.2(2) . . ?
C16 C18 C17 119.1(2) . . ?
C17 C15 C13 120.4(2) . . ?
C17 C15 H15 119.8 . . ?
C13 C15 H15 119.8 . . ?
C18 C16 C14 119.9(2) . . ?
C18 C16 H16 120.1 . . ?
C14 C16 H16 120.1 . . ?
C15 C17 C18 120.6(2) . . ?
C15 C17 H17 119.7 . . ?
C18 C17 H17 119.7 . . ?
C10 C8 C7 120.3(3) . . ?
C10 C8 H8 119.8 . . ?
C7 C8 H8 119.8 . . ?
C12 C11 C9 119.0(3) . . ?
C12 C11 H11 120.5 . . ?
C9 C11 H11 120.5 . . ?
C10 C12 C11 120.2(3) . . ?
C10 C12 O1 115.4(3) . . ?
C11 C12 O1 124.5(3) . . ?
O2 C22 H22A 109.5 . . ?
O2 C22 H22B 109.5 . . ?
H22A C22 H22B 109.5 . . ?
O2 C22 H22C 109.5 . . ?
H22A C22 H22C 109.5 . . ?
H22B C22 H22C 109.5 . . ?
C12 C10 C8 120.3(3) . . ?
C12 C10 H10 119.8 . . ?
C8 C10 H10 119.8 . . ?
C23 C26 C25 106.3(5) . . ?
O1 C21 H21A 109.5 . . ?
O1 C21 H21B 109.5 . . ?
H21A C21 H21B 109.5 . . ?
O1 C21 H21C 109.5 . . ?
H21A C21 H21C 109.5 . . ?
H21B C21 H21C 109.5 . . ?
C24 O7A C25 85.3(6) . . ?
C25 O7B C24 105.7(6) . . ?
O7B C25 C26 106.7(7) . . ?
O7B C25 O7A 70.0(8) . . ?
C26 C25 O7A 85.0(4) . . ?
C24 C23 C26 107.7(6) . . ?
C23 C24 O7B 98.5(7) . . ?
C23 C24 O7A 93.4(6) . . ?
O7B C24 O7A 64.8(6) . . ?

loop_
_geom_bond_atom_site_label_1
_geom_bond_atom_site_label_2
_geom_bond_distance
_geom_bond_site_symmetry_2
_geom_bond_publ_flag
O6 C19 1.279(3) . ?
O6 H6 0.82 . ?
O5 C19 1.250(3) . ?
O4 C20 1.288(3) . ?
O4 H4 0.82 . ?
O2 C18 1.364(3) . ?
O2 C22 1.424(4) . ?
O3 C20 1.239(3) . ?
O1 C12 1.374(4) . ?
O1 C21 1.422(5) . ?
N1 C6 1.398(3) . ?
N1 C7 1.433(3) . ?
N1 C13 1.434(3) . ?
C3 C1 1.378(3) . ?
C3 C5 1.392(3) . ?
C3 C20 1.487(4) . ?
C1 C2 1.394(3) . ?
C1 H1 0.93 . ?
C6 C4 1.400(3) . ?
C6 C5 1.400(3) . ?
C2 C4 1.381(3) . ?
C2 C19 1.479(3) . ?
C4 H4A 0.93 . ?
C5 H5 0.93 . ?
C13 C14 1.369(4) . ?
C13 C15 1.377(4) . ?
C7 C9 1.361(4) . ?
C7 C8 1.383(4) . ?
C9 C11 1.389(4) . ?
C9 H9 0.93 . ?
C14 C16 1.385(4) . ?
C14 H14 0.93 . ?
C18 C16 1.368(4) . ?
C18 C17 1.384(4) . ?
C15 C17 1.373(4) . ?
C15 H15 0.93 . ?
C16 H16 0.93 . ?
C17 H17 0.93 . ?
C8 C10 1.377(4) . ?
C8 H8 0.93 . ?
C11 C12 1.368(4) . ?
C11 H11 0.93 . ?
C12 C10 1.367(4) . ?
C22 H22A 0.96 . ?
C22 H22B 0.96 . ?
C22 H22C 0.96 . ?
C10 H10 0.93 . ?
C26 C23 1.432(7) . ?
C26 C25 1.485(7) . ?
C21 H21A 0.96 . ?
C21 H21B 0.96 . ?
C21 H21C 0.96 . ?
O7A C24 1.684(12) . ?
O7A C25 1.719(11) . ?
O7B C25 1.288(11) . ?
O7B C24 1.595(11) . ?
C23 C24 1.409(10) . ?
